data_7012446
loop_
_publ_author_name
'Tuna, Floriana'
'Hamblin, Jacqueline'
'Jackson, Alexander'
'Clarkson, Guy'
'Alcock, Nathaniel W.'
'Hannon, Michael J.'

_publ_section_title
;
 Metallo-supramolecular libraries: triangles, polymers and
 double-helicates assembled by copper(i) coordination to directly
 linked bis-pyridylimine ligands
;
_journal_issue 11
_journal_name_full 'Dalton Transactions'
_journal_page_first 2141
_journal_paper_doi 10.1039/b211005a
_journal_year 2003
_chemical_formula_sum 'C12 H10 Ag F6 N4 P'
_chemical_formula_weight 463.08
_chemical_name_systematic
;
?
;
_space_group_IT_number 12
_symmetry_cell_setting monoclinic
_symmetry_space_group_name_Hall '-C 2y'
_symmetry_space_group_name_H-M 'C 1 2/m 1'
_atom_sites_solution_hydrogens geom
_atom_sites_solution_primary direct
_atom_sites_solution_secondary difmap
_audit_creation_method SHELXL-97
_cell_angle_alpha 90.00
_cell_angle_beta 99.215(2)
_cell_angle_gamma 90.00
_cell_formula_units_Z 2
_cell_length_a 16.8803(7)
_cell_length_b 6.7726(3)
_cell_length_c 6.4436(2)
_cell_measurement_reflns_used 1323
_cell_measurement_temperature 180(2)
_cell_measurement_theta_max 20
_cell_measurement_theta_min 3
_cell_volume 727.15(5)
_computing_cell_refinement 'SAINT (Siemens, 1995)'
_computing_data_collection 'SMART (Siemens, 1994)'
_computing_data_reduction 'SAINT (Siemens, 1995)'
_computing_molecular_graphics 'SHELXTL (Sheldrick, 1997)'
_computing_publication_material 'SHELXTL (Sheldrick, 1997)'
_computing_structure_refinement 'SHELXL-97 (Sheldrick, 1997)'
_computing_structure_solution 'SHELXS-97 (Sheldrick, 1990)'
_diffrn_ambient_temperature 180(2)
_diffrn_detector_area_resol_mean 8.192
_diffrn_measured_fraction_theta_full 0.916
_diffrn_measured_fraction_theta_max 0.916
_diffrn_measurement_device_type 'Siemens SMART diffractometer'
_diffrn_measurement_method '\w scans'
_diffrn_radiation_monochromator graphite
_diffrn_radiation_source 'fine-focus sealed tube'
_diffrn_radiation_type MoK\a
_diffrn_radiation_wavelength 0.71073
_diffrn_reflns_av_R_equivalents 0.0888
_diffrn_reflns_av_sigmaI/netI 0.1330
_diffrn_reflns_limit_h_max 22
_diffrn_reflns_limit_h_min -17
_diffrn_reflns_limit_k_max 5
_diffrn_reflns_limit_k_min -9
_diffrn_reflns_limit_l_max 8
_diffrn_reflns_limit_l_min -8
_diffrn_reflns_number 2356
_diffrn_reflns_theta_full 29.04
_diffrn_reflns_theta_max 29.04
_diffrn_reflns_theta_min 2.44
_diffrn_standards_decay_% nil
_exptl_absorpt_coefficient_mu 1.568
_exptl_absorpt_correction_T_max 0.16
_exptl_absorpt_correction_T_min 0.93
_exptl_absorpt_correction_type multi-scan
_exptl_absorpt_process_details 'SADABS (Sheldrick, 1996)'
_exptl_crystal_colour orange
_exptl_crystal_density_diffrn 2.115
_exptl_crystal_density_method 'not measured'
_exptl_crystal_description blocks
_exptl_crystal_F_000 452
_exptl_crystal_size_max 0.16
_exptl_crystal_size_mid 0.08
_exptl_crystal_size_min 0.04
_refine_diff_density_max 1.069
_refine_diff_density_min -1.119
_refine_diff_density_rms 0.196
_refine_ls_extinction_method none
_refine_ls_goodness_of_fit_ref 0.943
_refine_ls_hydrogen_treatment mixed
_refine_ls_matrix_type full
_refine_ls_number_parameters 74
_refine_ls_number_reflns 962
_refine_ls_number_restraints 0
_refine_ls_restrained_S_all 0.943
_refine_ls_R_factor_all 0.1115
_refine_ls_R_factor_gt 0.0750
_refine_ls_shift/su_max 0.000
_refine_ls_shift/su_mean 0.000
_refine_ls_structure_factor_coef Fsqd
_refine_ls_weighting_details 'calc w=1/[\s^2^(Fo^2^)+(0.0950P)^2^+0.0000P] where P=(Fo^2^+2Fc^2^)/3'
_refine_ls_weighting_scheme calc
_refine_ls_wR_factor_gt 0.1700
_refine_ls_wR_factor_ref 0.1800
_reflns_number_gt 578
_reflns_number_total 962
_reflns_threshold_expression >2sigma(I)
_cod_data_source_file b211005a.txt
_cod_data_source_block ft9
_cod_depositor_comments
;
The following automatic conversions were performed:
'_symmetry_cell_setting' value 'Monoclinic' changed to 'monoclinic'
according to '/home/saulius/struct/CIF-dictionaries/cif_core.dic'
dictionary named 'cif_core.dic' version 2.4.1 from 2010-06-29.

Automatic conversion script
Id: cif_fix_enum 1527 2010-12-29 10:47:43Z saulius 
;
_cod_original_sg_symbol_H-M C2/m
_cod_database_code 7012446

loop_
_symmetry_equiv_pos_as_xyz
'x, y, z'
'x, -y, z'
'x+1/2, y+1/2, z'
'x+1/2, -y+1/2, z'
'-x, -y, -z'
'-x, y, -z'
'-x+1/2, -y+1/2, -z'
'-x+1/2, y+1/2, -z'

loop_
_atom_site_label
_atom_site_type_symbol
_atom_site_fract_x
_atom_site_fract_y
_atom_site_fract_z
_atom_site_U_iso_or_equiv
_atom_site_adp_type
_atom_site_occupancy
_atom_site_symmetry_multiplicity
_atom_site_calc_flag
_atom_site_refinement_flags
_atom_site_disorder_assembly
_atom_site_disorder_group
Ag1 Ag 0.36958(7) 0.0000 0.15338(18) 0.0284(5) Uani 0.50 2 d SP . 1
N1 N 0.2911(4) 0.0000 0.4442(10) 0.0254(16) Uani 0.50 2 d SP . 1
C1 C 0.2911(4) 0.0000 0.4442(10) 0.0254(16) Uani 0.50 2 d SP . 2
H1A H 0.3137 0.0000 0.3183 0.030 Uiso 0.50 2 calc SPR . 2
C2 C 0.2103(5) 0.0000 0.4379(13) 0.030(2) Uani 1 2 d S . .
H2A H 0.1763 0.0000 0.3052 0.036 Uiso 1 2 calc SR . 1
C3 C 0.1763(5) 0.0000 0.6173(12) 0.029(2) Uani 1 2 d S . .
H3A H 0.1196 0.0000 0.6095 0.035 Uiso 1 2 calc SR . .
C4 C 0.2268(5) 0.0000 0.8125(12) 0.030(2) Uani 1 2 d S . .
H4A H 0.2039 0.0000 0.9380 0.036 Uiso 1 2 calc SR . 1
C5 C 0.3077(4) 0.0000 0.8249(10) 0.0247(17) Uani 0.50 2 d SP . 1
H5A H 0.3420 0.0000 0.9571 0.030 Uiso 0.50 2 calc SPR . 1
N5 N 0.3077(4) 0.0000 0.8249(10) 0.0247(17) Uani 0.50 2 d SP . 2
C6 C 0.3392(4) 0.0000 0.6363(12) 0.0218(17) Uani 1 2 d S . .
C7 C 0.4266(5) 0.0000 0.6492(14) 0.031(2) Uani 1 2 d S . .
H7A H 0.4602 0.0000 0.7824 0.037 Uiso 1 2 calc SR . .
N8 N 0.4575(4) 0.0000 0.4807(11) 0.0293(17) Uani 1 2 d S . .
F2 F 0.4326(2) -0.3353(7) 0.0053(7) 0.0579(12) Uani 1 1 d . . .
P1 P 0.5000 -0.5000 0.0000 0.0325(8) Uani 1 4 d S . .
F1 F 0.4831(3) -0.5000 -0.2487(8) 0.0607(18) Uani 1 2 d S . .

loop_
_atom_site_aniso_label
_atom_site_aniso_U_11
_atom_site_aniso_U_22
_atom_site_aniso_U_33
_atom_site_aniso_U_23
_atom_site_aniso_U_13
_atom_site_aniso_U_12
Ag1 0.0128(7) 0.0562(10) 0.0119(6) 0.000 -0.0104(4) 0.000
N1 0.009(4) 0.046(5) 0.019(3) 0.000 -0.004(3) 0.000
C1 0.009(4) 0.046(5) 0.019(3) 0.000 -0.004(3) 0.000
C2 0.007(4) 0.053(6) 0.026(4) 0.000 -0.010(3) 0.000
C3 0.005(4) 0.056(6) 0.025(4) 0.000 -0.008(3) 0.000
C4 0.016(4) 0.059(6) 0.012(4) 0.000 -0.006(3) 0.000
C5 0.010(4) 0.046(5) 0.015(3) 0.000 -0.009(3) 0.000
N5 0.010(4) 0.046(5) 0.015(3) 0.000 -0.009(3) 0.000
C6 0.010(4) 0.033(5) 0.021(4) 0.000 -0.004(3) 0.000
C7 0.012(4) 0.039(5) 0.038(5) 0.000 -0.006(4) 0.000
N8 0.004(3) 0.044(5) 0.037(4) 0.000 -0.006(3) 0.000
F2 0.022(2) 0.081(3) 0.069(3) 0.005(2) 0.003(2) 0.017(2)
P1 0.0052(15) 0.066(2) 0.0222(15) 0.000 -0.0096(12) 0.000
F1 0.027(3) 0.125(6) 0.026(3) 0.000 -0.009(2) 0.000

loop_
_atom_type_symbol
_atom_type_description
_atom_type_scat_dispersion_real
_atom_type_scat_dispersion_imag
_atom_type_scat_source
C C 0.0033 0.0016 'International Tables Vol C Tables 4.2.6.8 and 6.1.1.4'
H H 0.0000 0.0000 'International Tables Vol C Tables 4.2.6.8 and 6.1.1.4'
N N 0.0061 0.0033 'International Tables Vol C Tables 4.2.6.8 and 6.1.1.4'
F F 0.0171 0.0103 'International Tables Vol C Tables 4.2.6.8 and 6.1.1.4'
P P 0.1023 0.0942 'International Tables Vol C Tables 4.2.6.8 and 6.1.1.4'
Ag Ag -0.8971 1.1015 'International Tables Vol C Tables 4.2.6.8 and 6.1.1.4'

loop_
_geom_angle_atom_site_label_1
_geom_angle_atom_site_label_2
_geom_angle_atom_site_label_3
_geom_angle
_geom_angle_site_symmetry_1
_geom_angle_site_symmetry_3
_geom_angle_publ_flag
N5 Ag1 N8 169.8(2) 1_554 . y
N5 Ag1 N1 120.1(2) 1_554 . y
N8 Ag1 N1 70.1(2) . . y
C2 N1 C6 118.4(7) . . ?
C2 N1 Ag1 129.6(5) . . ?
C6 N1 Ag1 112.0(5) . . ?
N1 C2 C3 121.9(7) . . ?
C2 C3 C4 118.7(7) . . ?
C5 C4 C3 121.0(7) . . ?
C4 C5 C6 117.8(6) . . ?
C4 C5 Ag1 112.0(5) . 1_556 ?
C6 C5 Ag1 130.2(5) . 1_556 ?
N1 C6 C5 122.2(7) . . ?
N1 C6 C7 119.9(7) . . ?
C5 C6 C7 118.0(7) . . ?
N8 C7 C6 119.7(7) . . ?
C7 N8 N8 113.0(8) . 5_656 ?
C7 N8 Ag1 118.2(5) . . ?
N8 N8 Ag1 128.8(7) 5_656 . ?
F1 P1 F1 180.000(1) 5_645 . ?
F1 P1 F2 89.5(2) 5_645 2_545 ?
F1 P1 F2 90.5(2) . 2_545 ?
F1 P1 F2 90.5(2) 5_645 6_655 ?
F1 P1 F2 89.5(2) . 6_655 ?
F2 P1 F2 180.0(2) 2_545 6_655 ?
F1 P1 F2 90.5(2) 5_645 5_645 ?
F1 P1 F2 89.5(2) . 5_645 ?
F2 P1 F2 91.4(3) 2_545 5_645 ?
F2 P1 F2 88.6(3) 6_655 5_645 ?
F1 P1 F2 89.5(2) 5_645 . ?
F1 P1 F2 90.5(2) . . ?
F2 P1 F2 88.6(3) 2_545 . ?
F2 P1 F2 91.4(3) 6_655 . ?
F2 P1 F2 180.0(3) 5_645 . ?

loop_
_geom_bond_atom_site_label_1
_geom_bond_atom_site_label_2
_geom_bond_distance
_geom_bond_site_symmetry_2
_geom_bond_publ_flag
Ag1 N5 2.205(6) 1_554 y
Ag1 N8 2.377(7) . y
Ag1 N1 2.462(7) . y
N1 C2 1.359(10) . ?
N1 C6 1.367(10) . ?
C2 C3 1.370(12) . ?
C3 C4 1.402(11) . ?
C4 C5 1.356(10) . ?
C5 C6 1.402(10) . ?
C5 Ag1 2.205(6) 1_556 ?
C6 C7 1.465(11) . ?
C7 N8 1.278(10) . ?
N8 N8 1.416(12) 5_656 ?
F2 P1 1.597(4) . ?
P1 F1 1.582(5) 5_645 ?
P1 F1 1.582(5) . ?
P1 F2 1.597(4) 2_545 ?
P1 F2 1.597(4) 6_655 ?
P1 F2 1.597(4) 5_645 ?
